data_2011932
loop_
_publ_author_name
' Kashino, Setsuo '
' Taka, Jun-ichiro '
' Fukunaga, Takeo'
' Ishida, Hiroyuki'

_publ_section_title
;
 Potassium hydrogen <i>trans</i>-glutaconate monohydrate at 295, 245
 and 40K, and its rubidium analogue at 298K
;
_journal_issue 5
_journal_name_full 'Acta Crystallographica Section C'
_journal_page_first 549
_journal_page_last 552
_journal_paper_doi 10.1107/S0108270101003237
_journal_volume 57
_journal_year 2001
_chemical_formula_iupac 'K(C5 H5 O4 ) , H2 O '
_chemical_formula_moiety 'K + , C5 H5 O4 -, H2 O'
_chemical_formula_sum 'C5 H7 K O5'
_chemical_formula_weight 186.21
_space_group_IT_number 2
_symmetry_cell_setting triclinic
_symmetry_space_group_name_Hall '-P 1'
_symmetry_space_group_name_H-M 'P -1'
_atom_type_scat_source IntTabC
_cell_angle_alpha 103.06(4)
_cell_angle_beta 103.51(4)
_cell_angle_gamma 98.15(3)
_cell_formula_units_Z 2
_cell_length_a 9.968(3)
_cell_length_b 9.909(4)
_cell_length_c 4.068(2)
_cell_measurement_reflns_used 25
_cell_measurement_temperature 295
_cell_measurement_theta_max 11.0
_cell_measurement_theta_min 10.5
_cell_volume 372.5(3)
_computing_cell_refinement 'MSC/AFC Diffractometer Control'
_computing_data_collection 'MSC/AFC Diffractometer Control (Molecular Structure Corporation, 1990)'
_computing_data_reduction 'TEXSAN for Windows (Molecular Structure Corporation, 1997-1999)'
_computing_publication_material 'TEXSAN for Windows'
_computing_structure_refinement 'TEXSAN for Windows'
_computing_structure_solution 'SIR92 (Altomare et al., 1994)'
_diffrn_ambient_temperature 295
_diffrn_measurement_device 'Rigaku AFC5R'
_diffrn_measurement_method \w-2\q
_diffrn_radiation_monochromator graphite
_diffrn_radiation_source 'Rigaku rotating anode'
_diffrn_radiation_type 'Mo K\a'
_diffrn_radiation_wavelength .71073
_diffrn_reflns_av_R_equivalents .018
_diffrn_reflns_av_sigmaI/netI .037
_diffrn_reflns_limit_h_max 12
_diffrn_reflns_limit_h_min -12
_diffrn_reflns_limit_k_max 12
_diffrn_reflns_limit_k_min -5
_diffrn_reflns_limit_l_max 5
_diffrn_reflns_limit_l_min -5
_diffrn_reflns_number 1807
_diffrn_reflns_reduction_process 'Lp corrections applied'
_diffrn_reflns_theta_max 27.5
_diffrn_reflns_theta_min 2.14
_diffrn_standards_decay_% none
_diffrn_standards_interval_count 97
_diffrn_standards_number 3
_exptl_absorpt_coefficient_mu .685
_exptl_absorpt_correction_T_max .934
_exptl_absorpt_correction_T_min .901
_exptl_absorpt_correction_type '\y scans'
_exptl_absorpt_process_details '(North et al., 1968)'
_exptl_crystal_colour colorless
_exptl_crystal_density_diffrn 1.660
_exptl_crystal_density_meas ?
_exptl_crystal_description prismatic
_exptl_crystal_F_000 192
_exptl_crystal_size_max .36
_exptl_crystal_size_mid .15
_exptl_crystal_size_min .10
_refine_diff_density_max .29
_refine_diff_density_min -.32
_refine_ls_extinction_method none
_refine_ls_goodness_of_fit_all 1.70
_refine_ls_goodness_of_fit_ref 1.74
_refine_ls_hydrogen_treatment refall
_refine_ls_matrix_type full
_refine_ls_number_constraints 0
_refine_ls_number_parameters 132
_refine_ls_number_reflns 1658
_refine_ls_number_restraints 0
_refine_ls_R_factor_all .045
_refine_ls_R_factor_gt .043
_refine_ls_shift/su_max .01
_refine_ls_shift/su_mean .0008
_refine_ls_structure_factor_coef Fsqd
_refine_ls_weighting_details 'w = 1/[\s^2^(Fo) + 0.00002|Fo|^2^]'
_refine_ls_weighting_scheme sigma
_refine_ls_wR_factor_all .052
_refine_ls_wR_factor_ref .051
_reflns_number_gt 1658
_reflns_number_total 1707
_reflns_threshold_expression I>0.1\s(I)
_cod_data_source_file bj1024.cif
_cod_data_source_block I295K
_cod_depositor_comments
;
The following automatic conversions were performed:

'_exptl_crystal_density_meas' value 'not measured' was changed to '?'
- the value is perceived as not measured.

Automatic conversion script
Id: cif_fix_values 3008 2015-01-20 13:52:24Z robertas 
;
_cod_original_formula_sum 'C5 H7 K O5 '
_cod_database_code 2011932

loop_
_symmetry_equiv_pos_as_xyz
+x,+y,+z
-x,-y,-z

loop_
_atom_site_label
_atom_site_fract_x
_atom_site_fract_y
_atom_site_fract_z
_atom_site_U_iso_or_equiv
_atom_site_adp_type
_atom_site_calc_flag
_atom_site_calc_attached_atom
_atom_site_refinement_flags
_atom_site_occupancy
K1 .83891(3) .18157(4) .53989(9) .03691(10) Uani d ? . 1.0000
O1 .43289(11) .08620(11) .9021(3) .0431(4) Uani d ? . 1.0000
O2 .64535(9) .19801(10) .9211(3) .0411(3) Uani d ? . 1.0000
O3 .05859(9) .28947(10) .2068(3) .0363(3) Uani d ? . 1.0000
O4 .10468(11) .52067(11) .2465(3) .0370(3) Uani d ? . 1.0000
O5 .15773(13) .02248(12) .0593(3) .0436(4) Uani d ? . 1.0000
C1 .45259(15) .30068(15) .7397(4) .0315(4) Uani d ? . 1.0000
C2 .32274(14) .31722(14) .7137(4) .0268(4) Uani d ? . 1.0000
C3 .27018(15) .44001(15) .6163(4) .0307(4) Uani d ? . 1.0000
C4 .51657(14) .18803(15) .8604(4) .0297(4) Uani d ? . 1.0000
C5 .13272(13) .40837(14) .3341(3) .0257(4) Uani d ? . 1.0000
H1 .5163(14) .3660(14) .692(4) .039(4) Uiso d ? . 1.0000
H2 .2606(13) .2522(14) .766(4) .037(4) Uiso d ? . 1.0000
H3 .3406(14) .4963(14) .553(3) .038(4) Uiso d ? . 1.0000
H4 .2587(14) .5024(15) .812(4) .045(5) Uiso d ? . 1.0000
H5 .465(3) .026(3) .938(7) .022(9) Uiso d ? S .5000
H6 .046(3) .503(3) .091(7) .016(8) Uiso d ? S .5000
H7 .1314(17) .0959(18) .123(5) .058(6) Uiso d ? . 1.0000
H8 .2372(19) .054(2) .086(5) .080(8) Uiso d ? . 1.0000

loop_
_atom_site_aniso_label
_atom_site_aniso_U_11
_atom_site_aniso_U_22
_atom_site_aniso_U_33
_atom_site_aniso_U_12
_atom_site_aniso_U_13
_atom_site_aniso_U_23
K1 .0366(2) .0397(2) .0358(2) .01238(15) .00907(14) .01098(16)
O1 .0272(6) .0354(7) .0775(9) .0143(5) .0131(5) .0328(6)
O2 .0220(5) .0494(7) .0580(7) .0141(5) .0100(5) .0234(6)
O3 .0306(5) .0242(6) .0479(7) .0060(5) -.0014(5) .0097(5)
O4 .0349(6) .0294(6) .0442(7) .0109(5) -.0038(6) .0176(6)
O5 .0321(7) .0316(7) .0645(8) .0094(6) .0134(6) .0061(6)
C1 .0274(8) .0297(8) .0405(9) .0052(7) .0070(7) .0187(7)
C2 .0260(8) .0260(8) .0304(8) .0064(6) .0061(6) .0128(7)
C3 .0286(8) .0269(8) .0364(9) .0069(7) .0028(7) .0137(7)
C4 .0259(8) .0338(8) .0320(8) .0116(7) .0074(6) .0112(7)
C5 .0244(7) .0283(8) .0299(8) .0118(6) .0098(6) .0122(7)

loop_
_geom_angle_atom_site_label_1
_geom_angle_atom_site_label_2
_geom_angle_atom_site_label_3
_geom_angle_site_symmetry_1
_geom_angle_site_symmetry_3
_geom_angle
_geom_angle_publ_flag
O2 K1 O2 . 1_554 93.42(5) yes
O2 K1 O3 . 1_655 156.99(4) yes
O2 K1 O3 . 1_656 87.47(5) yes
O2 K1 O4 . 2_666 85.10(5) yes
O2 K1 O5 . 2_655 130.94(6) yes
O2 K1 O5 . 2_656 67.97(5) yes
O2 K1 O3 1_554 1_655 83.75(5) no
O2 K1 O3 1_554 1_656 156.38(4) no
O2 K1 O4 1_554 2_666 87.35(6) no
O2 K1 O5 1_554 2_655 67.53(6) no
O2 K1 O5 1_554 2_656 132.44(5) no
O3 K1 O3 1_655 1_656 86.27(5) no
O3 K1 O4 1_655 2_666 71.98(5) no
O3 K1 O5 1_655 2_655 68.82(6) no
O3 K1 O5 1_655 2_656 129.42(5) no
O3 K1 O4 1_656 2_666 69.19(6) no
O3 K1 O5 1_656 2_655 127.81(6) no
O3 K1 O5 1_656 2_656 69.42(6) no
O4 K1 O5 2_666 2_655 135.04(6) no
O4 K1 O5 2_666 2_656 130.97(6) no
O5 K1 O5 2_655 2_656 91.63(6) no
C4 O1 H5 . . 115(3) no
K1 O2 K1 . 1_556 93.42(5) yes
K1 O3 K1 1_454 1_455 86.27(5) yes
K1 O5 K1 2_655 2_656 91.63(6) yes
C5 O4 H6 . . 111(3) no
H7 O5 H8 . . 99(2) no
C2 C1 C4 . . 126.70(18) yes
C2 C1 H1 . . 120.3(11) no
C4 C1 H1 . . 113.0(11) no
C1 C2 C3 . . 123.15(18) yes
C1 C2 H2 . . 119.5(11) no
C3 C2 H2 . . 117.3(11) no
C2 C3 C5 . . 117.17(16) yes
C2 C3 H3 . . 110.1(11) no
C2 C3 H4 . . 110.4(12) no
C5 C3 H3 . . 109.1(11) no
C5 C3 H4 . . 106.3(12) no
H3 C3 H4 . . 102.6(15) no
O1 C4 O2 . . 123.89(17) yes
O1 C4 C1 . . 116.94(16) yes
O2 C4 C1 . . 119.16(17) yes
O3 C5 O4 . . 125.17(16) yes
O3 C5 C3 . . 123.07(16) yes
O4 C5 C3 . . 111.76(16) yes

loop_
_geom_bond_atom_site_label_1
_geom_bond_atom_site_label_2
_geom_bond_site_symmetry_1
_geom_bond_site_symmetry_2
_geom_bond_distance
_geom_bond_publ_flag
K1 O2 . . 2.7437(17) yes
K1 O5 . 2_655 2.804(2) yes
K1 O4 . 2_666 2.814(2) yes
K1 O2 . 1_554 2.844(2) yes
K1 O5 . 2_656 2.869(2) yes
K1 O3 . 1_656 2.924(2) yes
K1 O3 . 1_655 3.0250(17) yes
K1 O1 . 2_656 3.338(3) no
O1 C4 . . 1.284(2) yes
O1 H5 . . .75(3) no
O2 C4 . . 1.2343(19) yes
O3 C5 . . 1.225(2) yes
O4 C5 . . 1.290(2) yes
O4 H6 . . .72(3) no
O5 H7 . . .82(2) no
O5 H8 . . .78(2) no
C1 C2 . . 1.311(2) yes
C1 C4 . . 1.482(2) yes
C1 H1 . . .926(17) no
C2 C3 . . 1.488(2) yes
C2 H2 . . .924(16) no
C3 C5 . . 1.508(3) yes
C3 H3 . . .953(17) no
C3 H4 . . .93(2) no

loop_
_geom_contact_atom_site_label_1
_geom_contact_atom_site_label_2
_geom_contact_distance
_geom_contact_site_symmetry_2
_geom_contact_publ_flag
O1 H8 2.25(2) 1_556 no
O1 O1 2.471(3) 2_657 no
O1 O5 2.973(2) 1_556 no
O1 C4 3.149(3) 2_657 no
O1 H5 1.74(3) 2_657 no
O3 H7 2.13(2) . no
O3 O5 2.939(2) . no
O4 H6 1.73(3) 2_565 no
O4 O4 2.444(3) 2_565 no
O4 C5 3.207(3) 2_565 no
O4 C5 3.290(3) 2_566 no
O5 C2 3.376(3) . no
C4 H5 2.45(3) 2_657 no
C5 H6 2.57(3) 2_565 no

loop_
_geom_hbond_atom_site_label_D
_geom_hbond_atom_site_label_H
_geom_hbond_atom_site_label_A
_geom_hbond_site_symmetry_A
_geom_hbond_distance_DH
_geom_hbond_distance_HA
_geom_hbond_distance_DA
_geom_hbond_angle_DHA
_geom_hbond_publ_flag
O5 H7 O3 . .82(2) 2.13(2) 2.939(2) 171(2) yes
O5 H8 O1 1_554 .78(2) 2.25(2) 2.973(2) 153(2) yes
O1 H5 O1 2_657 .75(3) 1.74(3) 2.471(3) 167(4) yes
O4 H6 O4 2_565 .72(3) 1.73(3) 2.444(3) 172(5) yes

loop_
_geom_torsion_atom_site_label_1
_geom_torsion_atom_site_label_2
_geom_torsion_atom_site_label_3
_geom_torsion_atom_site_label_4
_geom_torsion
_geom_torsion_publ_flag
O1 C4 C1 C2 9.4(3) no
O2 C4 C1 C2 -169.22(19) no
O3 C5 C3 C2 6.4(3) no
O4 C5 C3 C2 -173.48(17) no
C1 C2 C3 C5 131.7(2) no
C3 C2 C1 C4 175.08(18) no
